data_7219604
loop_
_publ_author_name
'Li, Hui'
'Zhao, Feng-Qi'
'Wang, Bozhou'
'Zhai, Lian-jie'
'Lai, Wei-Peng'
'Liu, Ning'

_publ_section_title
;
 A new family of energetic salts based on oxy-bridged
 bis(dinitromethyl)furazan: syntheses, characterization and properties
;
_journal_name_full 'RSC Adv.'
_journal_paper_doi 10.1039/C5RA00175G
_journal_year 2015
_chemical_formula_sum 'C6 H2 N8 O11'
_chemical_formula_weight 362.15
_chemical_name_systematic
; 
 ? 
;
_space_group_IT_number 9
_symmetry_cell_setting monoclinic
_symmetry_space_group_name_Hall 'C -2yc'
_symmetry_space_group_name_H-M 'C 1 c 1'
_atom_sites_solution_hydrogens geom
_atom_sites_solution_primary direct
_atom_sites_solution_secondary difmap
_audit_creation_method SHELXL-97
_audit_update_record
;
2015-01-05 deposited with the CCDC.
2015-02-18 downloaded from the CCDC.
;
_cell_angle_alpha 90.00
_cell_angle_beta 99.260(3)
_cell_angle_gamma 90.00
_cell_formula_units_Z 8
_cell_length_a 14.974(3)
_cell_length_b 14.968(3)
_cell_length_c 11.822(2)
_cell_measurement_temperature 296(2)
_cell_volume 2615.1(9)
_computing_structure_refinement 'SHELXL-97 (Sheldrick, 2008)'
_computing_structure_solution 'SHELXS-97 (Sheldrick, 2008)'
_diffrn_ambient_temperature 296(2)
_diffrn_measured_fraction_theta_full 0.977
_diffrn_measured_fraction_theta_max 0.977
_diffrn_radiation_monochromator graphite
_diffrn_radiation_source 'fine-focus sealed tube'
_diffrn_radiation_type MoK\a
_diffrn_radiation_wavelength 0.71073
_diffrn_reflns_av_R_equivalents 0.0171
_diffrn_reflns_av_sigmaI/netI 0.0287
_diffrn_reflns_limit_h_max 19
_diffrn_reflns_limit_h_min -19
_diffrn_reflns_limit_k_max 19
_diffrn_reflns_limit_k_min -14
_diffrn_reflns_limit_l_max 14
_diffrn_reflns_limit_l_min -15
_diffrn_reflns_number 7959
_diffrn_reflns_theta_full 28.32
_diffrn_reflns_theta_max 28.32
_diffrn_reflns_theta_min 1.94
_exptl_absorpt_coefficient_mu 0.179
_exptl_crystal_density_diffrn 1.840
_exptl_crystal_density_method 'not measured'
_exptl_crystal_description block
_exptl_crystal_F_000 1456
_refine_diff_density_max 0.384
_refine_diff_density_min -0.242
_refine_diff_density_rms 0.049
_refine_ls_abs_structure_details 'Flack H D (1983), Acta Cryst. A39, 876-881'
_refine_ls_abs_structure_Flack 0.2(11)
_refine_ls_extinction_coef 0.0023(5)
_refine_ls_extinction_expression Fc^*^=kFc[1+0.001xFc^2^\l^3^/sin(2\q)]^-1/4^
_refine_ls_extinction_method SHELXL
_refine_ls_goodness_of_fit_ref 1.031
_refine_ls_hydrogen_treatment mixed
_refine_ls_matrix_type full
_refine_ls_number_parameters 468
_refine_ls_number_reflns 5327
_refine_ls_number_restraints 2
_refine_ls_restrained_S_all 1.031
_refine_ls_R_factor_all 0.0549
_refine_ls_R_factor_gt 0.0479
_refine_ls_shift/su_max 0.000
_refine_ls_shift/su_mean 0.000
_refine_ls_structure_factor_coef Fsqd
_refine_ls_weighting_details 'calc w=1/[\s^2^(Fo^2^)+(0.0834P)^2^+1.0604P] where P=(Fo^2^+2Fc^2^)/3'
_refine_ls_weighting_scheme calc
_refine_ls_wR_factor_gt 0.1300
_refine_ls_wR_factor_ref 0.1370
_reflns_number_gt 4668
_reflns_number_total 5327
_reflns_threshold_expression >2sigma(I)
_cod_data_source_file c5ra00175g2.cif
_cod_data_source_block 130927_dnfofh_0m
_cod_original_sg_symbol_H-M Cc
_cod_database_code 7219604

loop_
_symmetry_equiv_pos_as_xyz
'x, y, z'
'x, -y, z+1/2'
'x+1/2, y+1/2, z'
'x+1/2, -y+1/2, z+1/2'

loop_
_atom_site_label
_atom_site_type_symbol
_atom_site_fract_x
_atom_site_fract_y
_atom_site_fract_z
_atom_site_U_iso_or_equiv
_atom_site_adp_type
_atom_site_occupancy
_atom_site_symmetry_multiplicity
_atom_site_calc_flag
C1 C 0.3974(2) 0.4738(2) 0.7036(3) 0.0480(7) Uani 1 1 d
C2 C 0.41655(19) 0.56159(19) 0.6561(2) 0.0427(6) Uani 1 1 d
C3 C 0.49733(19) 0.60396(17) 0.6374(2) 0.0403(6) Uani 1 1 d
C4 C 0.65454(19) 0.60189(16) 0.6349(2) 0.0378(5) Uani 1 1 d
C5 C 0.73982(18) 0.55792(18) 0.6534(2) 0.0394(5) Uani 1 1 d
C6 C 0.76812(18) 0.47074(19) 0.7055(3) 0.0459(6) Uani 1 1 d
C7 C 0.05070(19) 0.35045(18) 0.4476(2) 0.0414(6) Uani 1 1 d
C8 C 0.1350(2) 0.37395(17) 0.4060(2) 0.0401(6) Uani 1 1 d
C9 C 0.17601(18) 0.45684(17) 0.3886(3) 0.0403(6) Uani 1 1 d
C10 C 0.17571(17) 0.61482(17) 0.3887(2) 0.0384(5) Uani 1 1 d
C11 C 0.13669(19) 0.69791(17) 0.4123(2) 0.0419(6) Uani 1 1 d
C12 C 0.0595(2) 0.72174(19) 0.4697(3) 0.0461(6) Uani 1 1 d
O1 O 0.3406(3) 0.3510(3) 0.5949(4) 0.1266(16) Uani 1 1 d
O2 O 0.4659(3) 0.3999(2) 0.5700(4) 0.1033(14) Uani 1 1 d
O3 O 0.4754(3) 0.3713(3) 0.8268(4) 0.1247(17) Uani 1 1 d
O4 O 0.4910(3) 0.5103(3) 0.8679(3) 0.1055(12) Uani 1 1 d
O5 O 0.38644(18) 0.68730(18) 0.5741(3) 0.0723(8) Uani 1 1 d
O6 O 0.57957(13) 0.56668(13) 0.66739(19) 0.0463(5) Uani 1 1 d
O7 O 0.75045(16) 0.68231(16) 0.5713(2) 0.0621(6) Uani 1 1 d
O8 O 0.65635(19) 0.40537(19) 0.5735(3) 0.0821(9) Uani 1 1 d
O9 O 0.7690(3) 0.5207(3) 0.8887(3) 0.1041(12) Uani 1 1 d
O10 O 0.6890(4) 0.4068(3) 0.8409(4) 0.1320(18) Uani 1 1 d
O11 O 0.7661(3) 0.3245(2) 0.6450(6) 0.155(3) Uani 1 1 d
O12 O -0.09387(19) 0.3246(2) 0.3511(3) 0.0805(9) Uani 1 1 d
O13 O -0.02846(16) 0.44732(15) 0.3149(2) 0.0623(7) Uani 1 1 d
O14 O -0.0327(2) 0.4156(3) 0.5765(3) 0.1007(12) Uani 1 1 d
O15 O 0.1116(2) 0.4086(3) 0.6219(3) 0.0893(10) Uani 1 1 d
O16 O 0.25678(17) 0.35323(15) 0.3387(2) 0.0635(6) Uani 1 1 d
O17 O 0.14092(14) 0.53608(12) 0.4158(2) 0.0479(5) Uani 1 1 d
O18 O 0.24887(18) 0.71757(16) 0.3252(2) 0.0654(7) Uani 1 1 d
O19 O 0.1247(2) 0.6296(2) 0.6188(2) 0.0830(9) Uani 1 1 d
O20 O 0.0152(3) 0.7135(3) 0.6475(3) 0.1182(16) Uani 1 1 d
O21 O -0.0603(3) 0.6226(3) 0.4284(6) 0.142(2) Uani 1 1 d
O22 O -0.0536(4) 0.7293(8) 0.3204(5) 0.227(5) Uani 1 1 d
N1 N 0.4027(2) 0.39995(19) 0.6166(3) 0.0619(7) Uani 1 1 d
N2 N 0.4619(2) 0.4498(2) 0.8091(3) 0.0616(7) Uani 1 1 d
N3 N 0.3492(2) 0.6142(2) 0.6167(3) 0.0622(8) Uani 1 1 d
N4 N 0.48009(19) 0.68034(18) 0.5887(3) 0.0552(7) Uani 1 1 d
N5 N 0.66008(19) 0.67777(17) 0.5847(2) 0.0517(6) Uani 1 1 d
N6 N 0.79732(18) 0.6087(2) 0.6134(2) 0.0545(7) Uani 1 1 d
N7 N 0.7263(2) 0.39345(18) 0.6346(3) 0.0612(8) Uani 1 1 d
N8 N 0.7397(2) 0.46438(19) 0.8231(3) 0.0600(7) Uani 1 1 d
N9 N -0.0277(2) 0.6888(3) 0.3997(3) 0.0710(9) Uani 1 1 d
N10 N 0.0660(2) 0.68304(18) 0.5877(3) 0.0566(7) Uani 1 1 d
N11 N 0.1829(2) 0.76033(18) 0.3716(3) 0.0636(8) Uani 1 1 d
N12 N 0.24377(17) 0.62552(17) 0.3363(2) 0.0490(6) Uani 1 1 d
N13 N 0.25019(19) 0.44560(18) 0.3482(3) 0.0559(7) Uani 1 1 d
N14 N 0.18545(19) 0.31109(16) 0.3741(2) 0.0528(6) Uani 1 1 d
N15 N -0.03226(17) 0.37718(16) 0.3630(2) 0.0484(6) Uani 1 1 d
N16 N 0.0426(2) 0.39662(18) 0.5590(2) 0.0528(6) Uani 1 1 d
H1 H 0.834(2) 0.464(2) 0.713(3) 0.046(9) Uiso 1 1 d
H2 H 0.347(3) 0.469(2) 0.720(3) 0.043(9) Uiso 1 1 d
H3 H 0.062(2) 0.786(2) 0.482(3) 0.052(9) Uiso 1 1 d
H4 H 0.056(3) 0.289(3) 0.460(4) 0.069(12) Uiso 1 1 d

loop_
_atom_site_aniso_label
_atom_site_aniso_U_11
_atom_site_aniso_U_22
_atom_site_aniso_U_33
_atom_site_aniso_U_23
_atom_site_aniso_U_13
_atom_site_aniso_U_12
C1 0.0385(15) 0.0599(17) 0.0499(16) 0.0059(12) 0.0203(13) -0.0010(12)
C2 0.0419(14) 0.0469(14) 0.0423(14) 0.0031(11) 0.0162(11) 0.0108(11)
C3 0.0425(13) 0.0342(12) 0.0462(15) 0.0015(10) 0.0135(11) 0.0062(10)
C4 0.0434(13) 0.0334(11) 0.0370(13) 0.0014(9) 0.0077(10) -0.0072(10)
C5 0.0345(12) 0.0433(13) 0.0402(13) -0.0005(10) 0.0057(10) -0.0061(10)
C6 0.0327(13) 0.0485(15) 0.0548(17) 0.0030(11) 0.0019(12) 0.0025(10)
C7 0.0463(14) 0.0327(12) 0.0453(14) 0.0073(10) 0.0075(11) -0.0005(10)
C8 0.0452(14) 0.0352(12) 0.0393(13) 0.0027(10) 0.0048(11) 0.0047(10)
C9 0.0372(13) 0.0387(13) 0.0462(14) -0.0010(10) 0.0105(11) 0.0003(9)
C10 0.0350(12) 0.0406(12) 0.0394(13) -0.0032(10) 0.0053(10) -0.0078(10)
C11 0.0478(15) 0.0370(12) 0.0425(14) -0.0047(10) 0.0122(11) -0.0111(10)
C12 0.0578(16) 0.0344(13) 0.0479(15) -0.0051(10) 0.0137(13) -0.0011(11)
O1 0.117(3) 0.127(3) 0.133(4) -0.038(3) 0.010(3) -0.062(3)
O2 0.126(3) 0.0663(18) 0.139(3) -0.0364(19) 0.085(3) -0.0205(18)
O3 0.145(4) 0.086(2) 0.126(3) 0.056(2) -0.030(3) -0.011(2)
O4 0.150(4) 0.111(3) 0.0490(15) -0.0130(17) -0.004(2) 0.007(2)
O5 0.0577(14) 0.0694(15) 0.0936(19) 0.0340(14) 0.0237(13) 0.0276(11)
O6 0.0372(9) 0.0372(9) 0.0668(13) 0.0149(8) 0.0158(9) 0.0029(7)
O7 0.0538(12) 0.0647(14) 0.0672(15) 0.0229(11) 0.0080(11) -0.0194(10)
O8 0.0595(16) 0.0673(16) 0.112(2) -0.0353(16) -0.0090(16) 0.0034(12)
O9 0.163(4) 0.091(2) 0.069(2) -0.0141(17) 0.049(2) -0.017(2)
O10 0.165(4) 0.133(3) 0.103(3) 0.036(2) 0.036(3) -0.062(3)
O11 0.130(3) 0.0631(19) 0.243(6) -0.048(3) -0.055(4) 0.046(2)
O12 0.0572(15) 0.0757(18) 0.103(2) 0.0051(15) -0.0029(15) -0.0302(13)
O13 0.0555(14) 0.0528(12) 0.0715(16) 0.0166(11) -0.0108(12) -0.0055(10)
O14 0.077(2) 0.147(3) 0.085(2) -0.026(2) 0.0360(18) 0.012(2)
O15 0.087(2) 0.131(3) 0.0465(15) -0.0074(15) 0.0003(15) 0.0039(19)
O16 0.0614(14) 0.0561(12) 0.0799(17) 0.0060(12) 0.0322(12) 0.0194(11)
O17 0.0462(11) 0.0331(9) 0.0710(14) -0.0057(8) 0.0299(10) -0.0073(7)
O18 0.0712(15) 0.0534(12) 0.0806(17) -0.0012(11) 0.0392(13) -0.0218(11)
O19 0.097(2) 0.103(2) 0.0502(15) 0.0134(14) 0.0169(14) 0.0312(18)
O20 0.163(4) 0.119(3) 0.091(3) 0.031(2) 0.073(3) 0.060(3)
O21 0.089(3) 0.113(3) 0.210(6) -0.015(3) -0.015(3) -0.036(2)
O22 0.130(4) 0.419(12) 0.108(4) 0.101(6) -0.052(4) -0.089(6)
N1 0.073(2) 0.0517(15) 0.0661(18) 0.0036(12) 0.0274(16) -0.0164(13)
N2 0.0624(17) 0.0784(19) 0.0452(15) 0.0127(14) 0.0123(13) -0.0049(14)
N3 0.0466(14) 0.0726(18) 0.0706(19) 0.0192(14) 0.0189(13) 0.0167(13)
N4 0.0537(15) 0.0467(14) 0.0686(18) 0.0148(12) 0.0205(13) 0.0126(11)
N5 0.0549(14) 0.0430(12) 0.0567(15) 0.0133(11) 0.0071(12) -0.0081(10)
N6 0.0431(13) 0.0706(17) 0.0479(14) 0.0095(12) 0.0016(11) -0.0159(12)
N7 0.0504(15) 0.0431(13) 0.089(2) -0.0106(13) 0.0076(15) 0.0061(11)
N8 0.0600(16) 0.0563(16) 0.0653(18) 0.0215(14) 0.0156(14) 0.0099(12)
N9 0.0466(15) 0.091(2) 0.077(2) -0.0222(18) 0.0135(15) 0.0047(16)
N10 0.0729(18) 0.0478(13) 0.0552(15) 0.0012(11) 0.0285(14) 0.0054(13)
N11 0.083(2) 0.0425(13) 0.0726(18) -0.0032(12) 0.0349(16) -0.0196(13)
N12 0.0457(13) 0.0502(13) 0.0543(15) -0.0050(10) 0.0181(11) -0.0123(10)
N13 0.0494(14) 0.0517(14) 0.0725(18) 0.0022(12) 0.0276(14) 0.0043(11)
N14 0.0596(15) 0.0428(12) 0.0579(15) 0.0090(11) 0.0152(12) 0.0113(11)
N15 0.0417(12) 0.0456(13) 0.0560(15) 0.0051(11) 0.0021(11) -0.0069(10)
N16 0.0611(16) 0.0560(14) 0.0422(13) 0.0058(11) 0.0110(12) -0.0003(12)

loop_
_atom_type_symbol
_atom_type_description
_atom_type_scat_dispersion_real
_atom_type_scat_dispersion_imag
_atom_type_scat_source
C C 0.0033 0.0016 'International Tables Vol C Tables 4.2.6.8 and 6.1.1.4'
H H 0.0000 0.0000 'International Tables Vol C Tables 4.2.6.8 and 6.1.1.4'
N N 0.0061 0.0033 'International Tables Vol C Tables 4.2.6.8 and 6.1.1.4'
O O 0.0106 0.0060 'International Tables Vol C Tables 4.2.6.8 and 6.1.1.4'

loop_
_geom_angle_atom_site_label_1
_geom_angle_atom_site_label_2
_geom_angle_atom_site_label_3
_geom_angle
C2 C1 N2 113.2(3)
C2 C1 N1 110.8(2)
N2 C1 N1 107.0(3)
C2 C1 H2 115(2)
N2 C1 H2 106(2)
N1 C1 H2 104(2)
N3 C2 C3 107.8(3)
N3 C2 C1 119.1(3)
C3 C2 C1 133.0(2)
N4 C3 O6 126.5(3)
N4 C3 C2 110.7(2)
O6 C3 C2 122.8(2)
N5 C4 O6 126.3(3)
N5 C4 C5 110.8(2)
O6 C4 C5 122.9(2)
N6 C5 C4 107.8(3)
N6 C5 C6 120.6(3)
C4 C5 C6 131.6(2)
C5 C6 N7 112.4(2)
C5 C6 N8 109.5(2)
N7 C6 N8 108.0(3)
C5 C6 H1 110.0(19)
N7 C6 H1 107.4(19)
N8 C6 H1 110(2)
C8 C7 N16 112.1(2)
C8 C7 N15 111.9(2)
N16 C7 N15 106.3(2)
C8 C7 H4 103(3)
N16 C7 H4 109(3)
N15 C7 H4 114(3)
N14 C8 C9 107.9(3)
N14 C8 C7 119.6(2)
C9 C8 C7 132.5(2)
N13 C9 O17 126.3(2)
N13 C9 C8 111.1(2)
O17 C9 C8 122.6(2)
N12 C10 O17 126.2(3)
N12 C10 C11 111.6(2)
O17 C10 C11 122.1(2)
N11 C11 C10 107.2(3)
N11 C11 C12 120.0(3)
C10 C11 C12 132.8(2)
C11 C12 N10 113.4(3)
C11 C12 N9 109.9(2)
N10 C12 N9 107.7(3)
C11 C12 H3 107(2)
N10 C12 H3 104(2)
N9 C12 H3 114(2)
N3 O5 N4 111.1(2)
C3 O6 C4 122.0(2)
N6 O7 N5 112.0(2)
N14 O16 N13 111.4(2)
C10 O17 C9 121.9(2)
N11 O18 N12 112.0(2)
O2 N1 O1 124.6(4)
O2 N1 C1 116.9(3)
O1 N1 C1 118.3(4)
O4 N2 O3 127.5(4)
O4 N2 C1 115.8(3)
O3 N2 C1 116.7(3)
C2 N3 O5 106.1(3)
C3 N4 O5 104.4(2)
C4 N5 O7 103.4(2)
C5 N6 O7 106.0(3)
O8 N7 O11 125.0(4)
O8 N7 C6 118.1(3)
O11 N7 C6 116.9(3)
O9 N8 O10 125.5(4)
O9 N8 C6 115.3(3)
O10 N8 C6 119.2(4)
O22 N9 O21 125.9(5)
O22 N9 C12 115.5(5)
O21 N9 C12 118.6(4)
O19 N10 O20 124.8(3)
O19 N10 C12 118.5(3)
O20 N10 C12 116.5(3)
C11 N11 O18 105.9(2)
C10 N12 O18 103.2(2)
C9 N13 O16 103.7(2)
C8 N14 O16 105.9(2)
O13 N15 O12 127.6(3)
O13 N15 C7 116.5(2)
O12 N15 C7 115.8(3)
O15 N16 O14 126.7(3)
O15 N16 C7 115.6(3)
O14 N16 C7 117.7(3)

loop_
_geom_bond_atom_site_label_1
_geom_bond_atom_site_label_2
_geom_bond_distance
C1 C2 1.475(4)
C1 N2 1.493(5)
C1 N1 1.521(5)
C1 H2 0.82(4)
C2 N3 1.305(4)
C2 C3 1.414(4)
C3 N4 1.287(4)
C3 O6 1.347(3)
C4 N5 1.291(3)
C4 O6 1.351(3)
C4 C5 1.422(4)
C5 N6 1.294(4)
C5 C6 1.476(4)
C6 N7 1.505(4)
C6 N8 1.520(5)
C6 H1 0.98(4)
C7 C8 1.469(4)
C7 N16 1.509(4)
C7 N15 1.518(4)
C7 H4 0.94(4)
C8 N14 1.300(4)
C8 C9 1.414(4)
C9 N13 1.288(4)
C9 O17 1.357(3)
C10 N12 1.285(4)
C10 O17 1.348(3)
C10 C11 1.421(4)
C11 N11 1.300(4)
C11 C12 1.475(4)
C12 N10 1.500(4)
C12 N9 1.511(5)
C12 H3 0.98(4)
O1 N1 1.178(4)
O2 N1 1.168(4)
O3 N2 1.205(5)
O4 N2 1.182(5)
O5 N3 1.361(4)
O5 N4 1.389(4)
O7 N6 1.357(4)
O7 N5 1.389(4)
O8 N7 1.186(4)
O9 N8 1.181(5)
O10 N8 1.189(5)
O11 N7 1.189(4)
O12 N15 1.203(3)
O13 N15 1.200(3)
O14 N16 1.212(4)
O15 N16 1.187(4)
O16 N14 1.363(4)
O16 N13 1.392(4)
O18 N11 1.364(4)
O18 N12 1.387(4)
O19 N10 1.201(4)
O20 N10 1.208(4)
O21 N9 1.179(6)
O22 N9 1.132(7)

loop_
_geom_torsion_atom_site_label_1
_geom_torsion_atom_site_label_2
_geom_torsion_atom_site_label_3
_geom_torsion_atom_site_label_4
_geom_torsion
N2 C1 C2 N3 -139.5(3)
N1 C1 C2 N3 100.3(4)
N2 C1 C2 C3 43.9(5)
N1 C1 C2 C3 -76.4(4)
N3 C2 C3 N4 0.4(4)
C1 C2 C3 N4 177.3(3)
N3 C2 C3 O6 -179.4(3)
C1 C2 C3 O6 -2.4(5)
N5 C4 C5 N6 0.0(3)
O6 C4 C5 N6 -179.8(3)
N5 C4 C5 C6 -179.2(3)
O6 C4 C5 C6 1.0(5)
N6 C5 C6 N7 -111.8(3)
C4 C5 C6 N7 67.4(4)
N6 C5 C6 N8 128.2(3)
C4 C5 C6 N8 -52.6(4)
N16 C7 C8 N14 131.2(3)
N15 C7 C8 N14 -109.4(3)
N16 C7 C8 C9 -50.8(4)
N15 C7 C8 C9 68.6(4)
N14 C8 C9 N13 -0.7(3)
C7 C8 C9 N13 -178.8(3)
N14 C8 C9 O17 -178.6(3)
C7 C8 C9 O17 3.3(5)
N12 C10 C11 N11 0.5(3)
O17 C10 C11 N11 -177.2(3)
N12 C10 C11 C12 -179.7(3)
O17 C10 C11 C12 2.6(5)
N11 C11 C12 N10 -125.8(3)
C10 C11 C12 N10 54.4(4)
N11 C11 C12 N9 113.6(3)
C10 C11 C12 N9 -66.2(4)
N4 C3 O6 C4 -9.1(5)
C2 C3 O6 C4 170.6(2)
N5 C4 O6 C3 8.3(4)
C5 C4 O6 C3 -172.0(3)
N12 C10 O17 C9 -0.2(4)
C11 C10 O17 C9 177.1(3)
N13 C9 O17 C10 8.9(5)
C8 C9 O17 C10 -173.5(3)
C2 C1 N1 O2 47.6(5)
N2 C1 N1 O2 -76.2(4)
C2 C1 N1 O1 -127.2(4)
N2 C1 N1 O1 109.0(4)
C2 C1 N2 O4 31.6(5)
N1 C1 N2 O4 153.9(4)
C2 C1 N2 O3 -151.3(4)
N1 C1 N2 O3 -28.9(5)
C3 C2 N3 O5 0.3(4)
C1 C2 N3 O5 -177.2(3)
N4 O5 N3 C2 -0.8(4)
O6 C3 N4 O5 178.9(3)
C2 C3 N4 O5 -0.8(4)
N3 O5 N4 C3 1.0(4)
O6 C4 N5 O7 179.6(3)
C5 C4 N5 O7 -0.2(3)
N6 O7 N5 C4 0.3(3)
C4 C5 N6 O7 0.1(3)
C6 C5 N6 O7 179.5(3)
N5 O7 N6 C5 -0.3(3)
C5 C6 N7 O8 -26.0(5)
N8 C6 N7 O8 94.9(4)
C5 C6 N7 O11 154.5(5)
N8 C6 N7 O11 -84.6(5)
C5 C6 N8 O9 -58.3(4)
N7 C6 N8 O9 179.0(3)
C5 C6 N8 O10 119.3(4)
N7 C6 N8 O10 -3.3(5)
C11 C12 N9 O22 -75.8(7)
N10 C12 N9 O22 160.2(7)
C11 C12 N9 O21 101.0(5)
N10 C12 N9 O21 -22.9(5)
C11 C12 N10 O19 -8.7(4)
N9 C12 N10 O19 113.2(4)
C11 C12 N10 O20 166.1(4)
N9 C12 N10 O20 -72.1(4)
C10 C11 N11 O18 -0.5(3)
C12 C11 N11 O18 179.7(3)
N12 O18 N11 C11 0.4(4)
O17 C10 N12 O18 177.3(3)
C11 C10 N12 O18 -0.2(3)
N11 O18 N12 C10 -0.1(3)
O17 C9 N13 O16 178.2(3)
C8 C9 N13 O16 0.4(3)
N14 O16 N13 C9 0.0(3)
C9 C8 N14 O16 0.6(3)
C7 C8 N14 O16 179.0(2)
N13 O16 N14 C8 -0.4(3)
C8 C7 N15 O13 -39.2(4)
N16 C7 N15 O13 83.6(3)
C8 C7 N15 O12 139.9(3)
N16 C7 N15 O12 -97.4(3)
C8 C7 N16 O15 -33.3(4)
N15 C7 N16 O15 -155.9(3)
C8 C7 N16 O14 148.4(3)
N15 C7 N16 O14 25.8(4)
